data_4305868
loop_
_publ_author_name
'Anthony G. M. Barrett'
'Mark R. Crimmin'
'Michael S. Hill'
'Peter B. Hitchcock'
'Gabriele Kociok-K\"ohn'
'Panayiotis A. Procopiou'

_publ_contact_author_address
;
Department of Chemistry
University of Bath
Bath, BA2 7AY
United Kingdom
;
_publ_contact_author_email m.s.hill@bath.ac.uk
_publ_contact_author_fax '44 1225 82 6231'
_publ_contact_author_name 'Michael S. Hill'
_publ_contact_author_phone '44 1225 38 3394'
_publ_section_title
;
Triazenide Complexes of the Heavier Alkaline Earths: Synthesis,
Characterization, And Suitability for Hydroamination Catalysis
;
_journal_name_full 'Inorganic Chemistry'
_journal_page_first 7366
_journal_page_last 7376
_journal_paper_doi 10.1021/ic800789x
_journal_volume 47
_journal_year 2008
_chemical_formula_sum 'C56 H84 N6 O2 Sr'
_chemical_formula_weight 960.91
_chemical_name_systematic
;

 ?

;
_space_group_IT_number 43
_symmetry_cell_setting orthorhombic
_symmetry_space_group_name_Hall 'F -2d 2'
_symmetry_space_group_name_H-M 'F 2 d d'
_atom_sites_solution_hydrogens geom
_atom_sites_solution_primary direct
_atom_sites_solution_secondary difmap
_audit_creation_method SHELXL-97
_cell_angle_alpha 90.00
_cell_angle_beta 90.00
_cell_angle_gamma 90.00
_cell_formula_units_Z 8
_cell_length_a 12.0490(2)
_cell_length_b 24.8820(4)
_cell_length_c 36.7390(6)
_cell_measurement_reflns_used 28219
_cell_measurement_temperature 150(2)
_cell_measurement_theta_max 27.485
_cell_measurement_theta_min 2.910
_cell_volume 11014.5(3)
_computing_cell_refinement 'HKL Scalepack (Otwinski & Minor, 1997)'
_computing_data_collection 'Collect (Nonius BV, 1997-2000)'
_computing_data_reduction
;

 DENZO-SCALEPACK Z. Otwinowski and W. Minor, " 

 Processing of X-ray Diffraction Data Collected in Oscillation Mode ", 

 Methods in Enzymology, Volume 276: Macromolecular Crystallography, 

 part A, p.307-326, 1997,C.W. Carter, Jr. & R. M. Sweet, Eds., Academic Press.

;
_computing_molecular_graphics 'ORTEP3 for Windows - Farrugia, L. J. J. Appl. Crystallogr. 1997, 30, 565'
_computing_publication_material
;

 'WinGX publication routines, Farrugia, 

 L. J., J. Appl. Crystallogr., 1999, 32, 837-838

;
_computing_structure_refinement
;

 SHELXL97 -Program for Crystal Structure Analysis (Release 97-2). 

 Sheldrick, G.M., Instit\"ut f\"ur Anorganische Chemie der Universit\"at, 

 Tammanstrasse 4, D-3400 G\"ottingen, Germany, 1998 

;
_computing_structure_solution
; 

 SIR97- Altomare A., Burla M.C., Camalli M., Cascarano G.L., Giacovazzo C. , 

 Guagliardi A., Moliterni A.G.G., Polidori G.,Spagna R. 

 (1999) J. Appl. Cryst. 32, 115-119

;
_diffrn_ambient_temperature 150(2)
_diffrn_measured_fraction_theta_full 0.990
_diffrn_measured_fraction_theta_max 0.990
_diffrn_measurement_device_type 'Nonius Kappa CCD'
_diffrn_measurement_method '199 1.9 degree images with \w scans'
_diffrn_radiation_monochromator graphite
_diffrn_radiation_source 'fine-focus sealed tube'
_diffrn_radiation_type MoK\a
_diffrn_radiation_wavelength 0.71073
_diffrn_reflns_av_R_equivalents 0.0692
_diffrn_reflns_av_sigmaI/netI 0.0372
_diffrn_reflns_limit_h_max 15
_diffrn_reflns_limit_h_min -14
_diffrn_reflns_limit_k_max 32
_diffrn_reflns_limit_k_min -31
_diffrn_reflns_limit_l_max 47
_diffrn_reflns_limit_l_min -47
_diffrn_reflns_number 39917
_diffrn_reflns_theta_full 27.44
_diffrn_reflns_theta_max 27.44
_diffrn_reflns_theta_min 5.40
_diffrn_standards_decay_% 0
_diffrn_standards_number 0
_exptl_absorpt_coefficient_mu 1.023
_exptl_absorpt_correction_type none
_exptl_crystal_colour 'pale yellow'
_exptl_crystal_density_diffrn 1.159
_exptl_crystal_density_method 'not measured'
_exptl_crystal_description prism
_exptl_crystal_F_000 4128
_exptl_crystal_size_max 0.50
_exptl_crystal_size_mid 0.50
_exptl_crystal_size_min 0.40
_refine_diff_density_max 0.235
_refine_diff_density_min -0.554
_refine_diff_density_rms 0.037
_refine_ls_abs_structure_details 'Flack H D (1983), Acta Cryst. A39, 876-881'
_refine_ls_abs_structure_Flack -0.022(8)
_refine_ls_extinction_method none
_refine_ls_goodness_of_fit_ref 1.051
_refine_ls_hydrogen_treatment constr
_refine_ls_matrix_type full
_refine_ls_number_parameters 447
_refine_ls_number_reflns 6196
_refine_ls_number_restraints 5
_refine_ls_restrained_S_all 1.052
_refine_ls_R_factor_all 0.0665
_refine_ls_R_factor_gt 0.0414
_refine_ls_shift/su_max 0.000
_refine_ls_shift/su_mean 0.000
_refine_ls_structure_factor_coef Fsqd
_refine_ls_weighting_details 'calc w=1/[\s^2^(Fo^2^)+(0.0497P)^2^+12.2987P] where P=(Fo^2^+2Fc^2^)/3'
_refine_ls_weighting_scheme calc
_refine_ls_wR_factor_gt 0.0951
_refine_ls_wR_factor_ref 0.1104
_reflns_number_gt 4775
_reflns_number_total 6196
_reflns_threshold_expression >2sigma(I)
_cod_data_source_file ic800789x-file001_6.cif
_cod_data_source_block h07msh3
_cod_database_code 4305868

loop_
_symmetry_equiv_pos_as_xyz
'x, y, z'
'x+1/4, y+1/4, -z+1/4'
'x, -y, -z'
'x+1/4, -y+1/4, z+1/4'
'x, y+1/2, z+1/2'
'x+1/4, y+3/4, -z+3/4'
'x, -y+1/2, -z+1/2'
'x+1/4, -y+3/4, z+3/4'
'x+1/2, y, z+1/2'
'x+3/4, y+1/4, -z+3/4'
'x+1/2, -y, -z+1/2'
'x+3/4, -y+1/4, z+3/4'
'x+1/2, y+1/2, z'
'x+3/4, y+3/4, -z+1/4'
'x+1/2, -y+1/2, -z'
'x+3/4, -y+3/4, z+1/4'

loop_
_atom_site_label
_atom_site_type_symbol
_atom_site_fract_x
_atom_site_fract_y
_atom_site_fract_z
_atom_site_U_iso_or_equiv
_atom_site_adp_type
_atom_site_occupancy
_atom_site_symmetry_multiplicity
_atom_site_calc_flag
_atom_site_refinement_flags
_atom_site_disorder_assembly
_atom_site_disorder_group
Sr Sr 0.08101(4) 0.2500 0.2500 0.05600(12) Uani 1 2 d S . .
N1 N -0.0595(2) 0.18437(12) 0.22012(7) 0.0498(7) Uani 1 1 d . A .
N2 N -0.0111(2) 0.17653(10) 0.18871(7) 0.0559(6) Uani 1 1 d . A .
N3 N 0.0810(2) 0.20355(9) 0.18648(6) 0.0546(5) Uani 1 1 d . A .
C1 C -0.1628(3) 0.15596(12) 0.22349(7) 0.0547(6) Uani 1 1 d . . .
C2 C -0.1665(3) 0.11284(14) 0.24792(7) 0.0637(8) Uani 1 1 d . B .
C3 C -0.0642(3) 0.09505(15) 0.26822(10) 0.0743(10) Uani 1 1 d . . .
H3 H -0.0015 0.1165 0.2579 0.089 Uiso 1 1 calc R B .
C4 C -0.0341(8) 0.0380(3) 0.2626(3) 0.209(5) Uani 1 1 d . B .
H4A H -0.0317 0.0302 0.2365 0.314 Uiso 1 1 calc R . .
H4B H -0.0896 0.0150 0.2743 0.314 Uiso 1 1 calc R . .
H4C H 0.0389 0.0311 0.2734 0.314 Uiso 1 1 calc R . .
C5 C -0.0706(8) 0.1098(6) 0.30690(17) 0.244(7) Uani 1 1 d . B .
H5A H -0.0899 0.1479 0.3091 0.366 Uiso 1 1 calc R . .
H5B H 0.0014 0.1033 0.3185 0.366 Uiso 1 1 calc R . .
H5C H -0.1276 0.0880 0.3189 0.366 Uiso 1 1 calc R . .
C6 C -0.2690(4) 0.08712(19) 0.25358(11) 0.0885(12) Uani 1 1 d . . .
H6 H -0.2728 0.0576 0.2699 0.106 Uiso 1 1 calc R B .
C7 C -0.3627(4) 0.1034(2) 0.23622(15) 0.0989(14) Uani 1 1 d . B .
H7 H -0.4312 0.0857 0.2406 0.119 Uiso 1 1 calc R . .
C8 C -0.3575(3) 0.1459(2) 0.21211(13) 0.0909(13) Uani 1 1 d . . .
H8 H -0.4230 0.1568 0.1998 0.109 Uiso 1 1 calc R B .
C9 C -0.2584(4) 0.17329(18) 0.20540(11) 0.0681(10) Uani 1 1 d . B .
C10 C -0.2568(4) 0.2212(2) 0.17928(12) 0.0875(12) Uani 1 1 d . . .
H10 H -0.1813 0.2233 0.1680 0.105 Uiso 1 1 calc R B .
C11 C -0.2778(8) 0.2720(2) 0.19852(17) 0.158(3) Uani 1 1 d . B .
H11A H -0.2226 0.2767 0.2178 0.238 Uiso 1 1 calc R . .
H11B H -0.3523 0.2712 0.2092 0.238 Uiso 1 1 calc R . .
H11C H -0.2727 0.3020 0.1813 0.238 Uiso 1 1 calc R . .
C12 C -0.3416(9) 0.2179(3) 0.14893(19) 0.191(4) Uani 1 1 d . B .
H12A H -0.3308 0.1845 0.1353 0.286 Uiso 1 1 calc R . .
H12B H -0.3323 0.2487 0.1326 0.286 Uiso 1 1 calc R . .
H12C H -0.4164 0.2185 0.1593 0.286 Uiso 1 1 calc R . .
C13 C 0.1574(12) 0.1913(6) 0.1579(4) 0.051(3) Uani 0.50 1 d P A 1
C14 C 0.2364(8) 0.1477(4) 0.1604(3) 0.048(2) Uani 0.50 1 d P A 1
C15 C 0.2313(9) 0.1111(5) 0.1926(3) 0.062(3) Uani 0.50 1 d PD A 1
H15 H 0.1805 0.1271 0.2112 0.075 Uiso 0.50 1 calc PR A 1
C16 C 0.1879(15) 0.0566(6) 0.1821(5) 0.133(7) Uani 0.50 1 d PD A 1
H16A H 0.1851 0.0335 0.2036 0.199 Uiso 0.50 1 calc PR A 1
H16B H 0.2371 0.0405 0.1638 0.199 Uiso 0.50 1 calc PR A 1
H16C H 0.1132 0.0604 0.1718 0.199 Uiso 0.50 1 calc PR A 1
C17 C 0.3484(7) 0.1050(4) 0.2095(3) 0.097(3) Uani 0.50 1 d PD A 1
H17A H 0.3442 0.0818 0.2310 0.146 Uiso 0.50 1 calc PR A 1
H17B H 0.3765 0.1405 0.2165 0.146 Uiso 0.50 1 calc PR A 1
H17C H 0.3986 0.0889 0.1915 0.146 Uiso 0.50 1 calc PR A 1
C18 C 0.3078(8) 0.1422(5) 0.1320(3) 0.070(3) Uani 0.50 1 d P A 1
H18 H 0.3600 0.1136 0.1325 0.084 Uiso 0.50 1 calc PR A 1
C19 C 0.3077(17) 0.1767(8) 0.1021(4) 0.095(5) Uani 0.50 1 d P A 1
H19 H 0.3610 0.1723 0.0833 0.114 Uiso 0.50 1 calc PR A 1
C20 C 0.2329(18) 0.2158(7) 0.1000(4) 0.104(5) Uani 0.50 1 d P A 1
H20 H 0.2337 0.2394 0.0797 0.125 Uiso 0.50 1 calc PR A 1
C21 C 0.1530(14) 0.2228(6) 0.1272(4) 0.081(4) Uani 0.50 1 d P A 1
C22 C 0.066(3) 0.2677(9) 0.1238(6) 0.138(10) Uani 0.50 1 d P A 1
H22 H 0.0327 0.2734 0.1484 0.165 Uiso 0.50 1 calc PR A 1
C23 C 0.1103(15) 0.3213(5) 0.1107(4) 0.132(5) Uani 0.50 1 d P A 1
H23A H 0.0489 0.3468 0.1083 0.198 Uiso 0.50 1 calc PR A 1
H23B H 0.1465 0.3165 0.0870 0.198 Uiso 0.50 1 calc PR A 1
H23C H 0.1643 0.3351 0.1283 0.198 Uiso 0.50 1 calc PR A 1
C24 C -0.022(2) 0.2517(10) 0.0995(11) 0.199(14) Uani 0.50 1 d P A 1
H24A H -0.0781 0.2801 0.0984 0.298 Uiso 0.50 1 calc PR A 1
H24B H -0.0560 0.2185 0.1085 0.298 Uiso 0.50 1 calc PR A 1
H24C H 0.0085 0.2456 0.0751 0.298 Uiso 0.50 1 calc PR A 1
C13A C 0.1250(13) 0.1982(8) 0.1485(4) 0.062(4) Uani 0.50 1 d P A 2
C14A C 0.2168(10) 0.1644(6) 0.1459(3) 0.073(3) Uani 0.50 1 d P A 2
C15A C 0.2451(9) 0.1266(6) 0.1775(4) 0.078(4) Uani 0.50 1 d PD A 2
H15A H 0.2326 0.1459 0.2011 0.093 Uiso 0.50 1 calc PR A 2
C16A C 0.1708(13) 0.0783(5) 0.1760(4) 0.103(4) Uani 0.50 1 d PD A 2
H16D H 0.0932 0.0897 0.1778 0.154 Uiso 0.50 1 calc PR A 2
H16E H 0.1885 0.0541 0.1962 0.154 Uiso 0.50 1 calc PR A 2
H16F H 0.1823 0.0594 0.1529 0.154 Uiso 0.50 1 calc PR A 2
C17A C 0.3681(10) 0.1090(7) 0.1753(7) 0.174(8) Uani 0.50 1 d PD A 2
H17D H 0.4160 0.1408 0.1761 0.261 Uiso 0.50 1 calc PR A 2
H17E H 0.3806 0.0896 0.1524 0.261 Uiso 0.50 1 calc PR A 2
H17F H 0.3855 0.0854 0.1958 0.261 Uiso 0.50 1 calc PR A 2
C18A C 0.2851(16) 0.1651(8) 0.1143(5) 0.109(7) Uani 0.50 1 d P A 2
H18A H 0.3487 0.1427 0.1123 0.130 Uiso 0.50 1 calc PR A 2
C19A C 0.254(2) 0.2002(11) 0.0865(6) 0.160(13) Uani 0.50 1 d P A 2
H19A H 0.2976 0.2015 0.0650 0.192 Uiso 0.50 1 calc PR A 2
C20A C 0.163(2) 0.2328(8) 0.0890(4) 0.126(5) Uani 0.50 1 d P A 2
H20A H 0.1440 0.2548 0.0689 0.152 Uiso 0.50 1 calc PR A 2
C21A C 0.0970(15) 0.2348(7) 0.1209(3) 0.070(3) Uani 0.50 1 d P A 2
C22A C 0.002(2) 0.2697(6) 0.1223(4) 0.090(6) Uani 0.50 1 d P A 2
H22A H -0.0254 0.2690 0.1481 0.108 Uiso 0.50 1 calc PR A 2
C23A C 0.0150(16) 0.3285(5) 0.1122(4) 0.137(5) Uani 0.50 1 d P A 2
H23D H -0.0565 0.3469 0.1148 0.206 Uiso 0.50 1 calc PR A 2
H23E H 0.0401 0.3313 0.0869 0.206 Uiso 0.50 1 calc PR A 2
H23F H 0.0698 0.3453 0.1283 0.206 Uiso 0.50 1 calc PR A 2
C24A C -0.0956(14) 0.2459(6) 0.0980(3) 0.117(4) Uani 0.50 1 d P A 2
H24D H -0.1611 0.2691 0.0999 0.176 Uiso 0.50 1 calc PR A 2
H24E H -0.1143 0.2097 0.1064 0.176 Uiso 0.50 1 calc PR A 2
H24F H -0.0715 0.2443 0.0725 0.176 Uiso 0.50 1 calc PR A 2
O1 O 0.2457(13) 0.2935(5) 0.2231(5) 0.077(3) Uani 0.50 1 d P B 1
C25 C 0.3451(13) 0.2716(6) 0.2121(4) 0.083(3) Uani 0.50 1 d P B 1
H25A H 0.3380 0.2323 0.2089 0.099 Uiso 0.50 1 calc PR B 1
H25B H 0.4037 0.2789 0.2303 0.099 Uiso 0.50 1 calc PR B 1
C26 C 0.3741(11) 0.2989(5) 0.1752(4) 0.117(4) Uani 0.50 1 d P B 1
H26A H 0.4494 0.3148 0.1761 0.141 Uiso 0.50 1 calc PR B 1
H26B H 0.3716 0.2723 0.1551 0.141 Uiso 0.50 1 calc PR B 1
C27 C 0.2946(9) 0.3387(6) 0.1699(4) 0.134(5) Uani 0.50 1 d P B 1
H27A H 0.2558 0.3328 0.1465 0.160 Uiso 0.50 1 calc PR B 1
H27B H 0.3307 0.3745 0.1691 0.160 Uiso 0.50 1 calc PR B 1
C28 C 0.2138(12) 0.3367(8) 0.2004(5) 0.116(6) Uani 0.50 1 d P B 1
H28A H 0.2151 0.3709 0.2142 0.140 Uiso 0.50 1 calc PR B 1
H28B H 0.1378 0.3309 0.1909 0.140 Uiso 0.50 1 calc PR B 1
O1A O 0.2277(11) 0.3136(5) 0.2198(4) 0.066(3) Uani 0.50 1 d P B 2
C25A C 0.3240(14) 0.2902(5) 0.1997(4) 0.095(4) Uani 0.50 1 d P B 2
H25C H 0.3482 0.2561 0.2112 0.114 Uiso 0.50 1 calc PR B 2
H25D H 0.3038 0.2828 0.1741 0.114 Uiso 0.50 1 calc PR B 2
C26A C 0.4093(12) 0.3290(7) 0.2015(5) 0.134(5) Uani 0.50 1 d P B 2
H26C H 0.4655 0.3182 0.2198 0.161 Uiso 0.50 1 calc PR B 2
H26D H 0.4463 0.3323 0.1776 0.161 Uiso 0.50 1 calc PR B 2
C27A C 0.3618(14) 0.3778(8) 0.2114(10) 0.267(16) Uani 0.50 1 d P B 2
H27C H 0.3732 0.4043 0.1916 0.321 Uiso 0.50 1 calc PR B 2
H27D H 0.3987 0.3917 0.2336 0.321 Uiso 0.50 1 calc PR B 2
C28A C 0.2463(12) 0.3717(5) 0.2181(5) 0.126(5) Uani 0.50 1 d P B 2
H28C H 0.2023 0.3879 0.1982 0.151 Uiso 0.50 1 calc PR B 2
H28D H 0.2253 0.3891 0.2413 0.151 Uiso 0.50 1 calc PR B 2

loop_
_atom_site_aniso_label
_atom_site_aniso_U_11
_atom_site_aniso_U_22
_atom_site_aniso_U_33
_atom_site_aniso_U_23
_atom_site_aniso_U_13
_atom_site_aniso_U_12
Sr 0.04032(15) 0.0825(2) 0.04520(16) -0.0067(2) 0.000 0.000
N1 0.0511(17) 0.0564(17) 0.0420(13) 0.0017(12) 0.0037(12) -0.0033(13)
N2 0.0695(17) 0.0443(13) 0.0539(13) 0.0001(10) 0.0145(12) -0.0028(12)
N3 0.0642(13) 0.0469(12) 0.0528(12) -0.0008(9) 0.0153(12) -0.0018(13)
C1 0.0562(15) 0.0654(17) 0.0426(12) -0.0094(12) 0.0011(13) -0.0076(16)
C2 0.0701(19) 0.0700(19) 0.0511(15) 0.0005(13) -0.0049(18) -0.0247(17)
C3 0.091(3) 0.067(2) 0.065(2) 0.0180(17) -0.0154(18) -0.0204(19)
C4 0.168(7) 0.116(5) 0.343(13) -0.053(7) -0.121(8) 0.032(5)
C5 0.199(9) 0.472(19) 0.061(3) -0.028(6) -0.040(4) 0.135(11)
C6 0.092(3) 0.094(3) 0.080(2) 0.010(2) -0.002(2) -0.044(2)
C7 0.071(3) 0.114(4) 0.112(3) -0.011(3) -0.001(2) -0.040(3)
C8 0.061(2) 0.114(3) 0.098(3) -0.015(3) -0.017(2) -0.013(2)
C9 0.060(2) 0.082(3) 0.062(2) -0.0081(19) -0.0004(18) 0.000(2)
C10 0.070(2) 0.105(3) 0.088(3) 0.012(2) -0.007(2) 0.019(2)
C11 0.284(11) 0.091(4) 0.100(4) -0.004(3) -0.035(5) -0.028(5)
C12 0.340(12) 0.106(4) 0.126(5) 0.003(4) -0.128(7) -0.005(6)
C13 0.065(8) 0.049(5) 0.040(6) -0.010(4) 0.015(5) -0.015(5)
C14 0.036(5) 0.063(7) 0.045(6) -0.006(4) 0.003(4) -0.004(4)
C15 0.040(4) 0.075(6) 0.071(7) 0.019(5) 0.000(4) -0.002(3)
C16 0.128(13) 0.104(11) 0.167(13) 0.061(10) -0.065(10) -0.045(10)
C17 0.060(5) 0.106(7) 0.125(7) -0.003(6) -0.024(5) 0.020(4)
C18 0.062(5) 0.084(6) 0.065(6) -0.005(4) 0.027(4) -0.010(4)
C19 0.121(14) 0.104(9) 0.060(7) 0.017(6) 0.041(7) -0.011(8)
C20 0.135(13) 0.096(11) 0.081(9) 0.021(8) 0.048(10) 0.001(9)
C21 0.105(9) 0.065(7) 0.073(7) 0.022(5) 0.028(7) 0.023(7)
C22 0.23(2) 0.106(13) 0.080(10) 0.043(9) 0.062(14) 0.074(18)
C23 0.185(14) 0.079(7) 0.131(9) 0.061(6) 0.037(10) 0.032(8)
C24 0.127(16) 0.144(18) 0.33(4) 0.08(2) -0.06(2) 0.006(14)
C13A 0.058(7) 0.077(8) 0.052(8) -0.016(6) 0.013(4) -0.017(6)
C14A 0.046(5) 0.096(9) 0.078(8) -0.039(6) 0.002(5) -0.005(5)
C15A 0.057(6) 0.094(13) 0.082(12) -0.033(8) -0.025(8) 0.024(7)
C16A 0.104(8) 0.098(10) 0.107(9) -0.002(8) -0.035(7) 0.027(8)
C17A 0.095(8) 0.151(12) 0.28(2) -0.090(15) -0.071(12) 0.037(8)
C18A 0.110(10) 0.121(17) 0.095(15) -0.046(13) 0.056(10) -0.044(10)
C19A 0.18(2) 0.18(2) 0.125(15) -0.068(15) 0.109(15) -0.089(19)
C20A 0.180(16) 0.134(12) 0.065(7) -0.005(7) 0.061(9) -0.037(12)
C21A 0.099(9) 0.068(8) 0.043(4) 0.003(4) 0.029(6) -0.026(8)
C22A 0.157(17) 0.060(7) 0.052(6) 0.018(5) -0.023(9) -0.025(10)
C23A 0.201(16) 0.088(8) 0.122(10) 0.038(7) -0.010(11) 0.004(10)
C24A 0.147(12) 0.152(12) 0.052(5) 0.002(5) -0.009(6) -0.019(10)
O1 0.065(5) 0.073(8) 0.092(5) 0.006(6) 0.020(4) 0.004(5)
C25 0.074(6) 0.086(8) 0.088(7) 0.018(5) 0.025(5) 0.000(6)
C26 0.108(8) 0.102(8) 0.141(10) 0.047(8) 0.068(8) 0.010(6)
C27 0.098(7) 0.146(10) 0.157(10) 0.080(9) 0.051(7) 0.021(7)
C28 0.095(9) 0.117(12) 0.137(13) 0.040(11) 0.039(8) 0.029(8)
O1A 0.053(5) 0.059(8) 0.084(7) -0.009(6) 0.015(5) -0.004(5)
C25A 0.101(10) 0.083(8) 0.102(10) -0.002(6) 0.034(8) -0.024(7)
C26A 0.091(9) 0.123(12) 0.188(15) -0.011(11) 0.060(10) -0.022(8)
C27A 0.114(12) 0.157(15) 0.53(5) -0.08(2) 0.090(19) -0.064(11)
C28A 0.144(11) 0.070(6) 0.165(13) -0.005(7) 0.041(9) -0.026(7)

loop_
_atom_type_symbol
_atom_type_description
_atom_type_scat_dispersion_real
_atom_type_scat_dispersion_imag
_atom_type_scat_source
C C 0.0033 0.0016 'International Tables Vol C Tables 4.2.6.8 and 6.1.1.4'
H H 0.0000 0.0000 'International Tables Vol C Tables 4.2.6.8 and 6.1.1.4'
N N 0.0061 0.0033 'International Tables Vol C Tables 4.2.6.8 and 6.1.1.4'
O O 0.0106 0.0060 'International Tables Vol C Tables 4.2.6.8 and 6.1.1.4'
Sr Sr -1.5307 3.2498 'International Tables Vol C Tables 4.2.6.8 and 6.1.1.4'

loop_
_geom_angle_atom_site_label_1
_geom_angle_atom_site_label_2
_geom_angle_atom_site_label_3
_geom_angle
_geom_angle_site_symmetry_1
_geom_angle_site_symmetry_3
_geom_angle_publ_flag
O1 Sr O1 72.9(6) . 7 ?
O1 Sr N1 129.1(4) . . ?
O1 Sr N1 114.7(3) 7 . ?
O1 Sr N1 114.7(3) . 7 ?
O1 Sr N1 129.1(4) 7 7 ?
N1 Sr N1 98.59(13) . 7 ?
O1 Sr N3 80.5(4) . . ?
O1 Sr N3 99.5(4) 7 . ?
N1 Sr N3 48.83(8) . . ?
N1 Sr N3 131.16(8) 7 . ?
O1 Sr N3 99.5(4) . 7 ?
O1 Sr N3 80.5(4) 7 7 ?
N1 Sr N3 131.16(8) . 7 ?
N1 Sr N3 48.83(8) 7 7 ?
N3 Sr N3 179.99(13) . 7 ?
O1 Sr O1A 12.1(3) . . ?
O1 Sr O1A 83.8(4) 7 . ?
N1 Sr O1A 129.9(3) . . ?
N1 Sr O1A 103.8(2) 7 . ?
N3 Sr O1A 83.6(3) . . ?
N3 Sr O1A 96.4(3) 7 . ?
O1 Sr O1A 83.8(4) . 7 ?
O1 Sr O1A 12.1(3) 7 7 ?
N1 Sr O1A 103.8(2) . 7 ?
N1 Sr O1A 129.9(3) 7 7 ?
N3 Sr O1A 96.4(3) . 7 ?
N3 Sr O1A 83.6(3) 7 7 ?
O1A Sr O1A 95.1(5) . 7 ?
O1 Sr N2 104.8(4) . . ?
O1 Sr N2 108.7(3) 7 . ?
N1 Sr N2 24.48(8) . . ?
N1 Sr N2 116.35(8) 7 . ?
N3 Sr N2 24.35(7) . . ?
N3 Sr N2 155.64(8) 7 . ?
O1A Sr N2 106.9(3) . . ?
O1A Sr N2 101.1(3) 7 . ?
O1 Sr N2 108.7(3) . 7 ?
O1 Sr N2 104.8(4) 7 7 ?
N1 Sr N2 116.35(8) . 7 ?
N1 Sr N2 24.48(8) 7 7 ?
N3 Sr N2 155.64(8) . 7 ?
N3 Sr N2 24.35(7) 7 7 ?
O1A Sr N2 101.1(3) . 7 ?
O1A Sr N2 106.9(3) 7 7 ?
N2 Sr N2 138.11(10) . 7 ?
O1 Sr C28 24.1(4) . . ?
O1 Sr C28 96.9(4) 7 . ?
N1 Sr C28 120.1(4) . . ?
N1 Sr C28 98.1(3) 7 . ?
N3 Sr C28 78.0(4) . . ?
N3 Sr C28 102.0(4) 7 . ?
O1A Sr C28 13.6(4) . . ?
O1A Sr C28 107.8(5) 7 . ?
N2 Sr C28 99.2(4) . . ?
N2 Sr C28 101.1(3) 7 . ?
O1 Sr C28 96.9(4) . 7 ?
O1 Sr C28 24.1(4) 7 7 ?
N1 Sr C28 98.1(3) . 7 ?
N1 Sr C28 120.1(4) 7 7 ?
N3 Sr C28 102.0(4) . 7 ?
N3 Sr C28 78.0(4) 7 7 ?
O1A Sr C28 107.8(5) . 7 ?
O1A Sr C28 13.6(4) 7 7 ?
N2 Sr C28 101.1(3) . 7 ?
N2 Sr C28 99.2(4) 7 7 ?
C28 Sr C28 120.9(6) . 7 ?
N2 N1 C1 112.9(3) . . ?
N2 N1 Sr 100.2(2) . . ?
C1 N1 Sr 146.93(19) . . ?
N3 N2 N1 111.0(3) . . ?
N3 N2 Sr 55.68(14) . . ?
N1 N2 Sr 55.35(17) . . ?
N2 N3 C13 119.1(6) . . ?
N2 N3 C13A 108.3(7) . . ?
N2 N3 Sr 99.96(16) . . ?
C13 N3 Sr 138.9(5) . . ?
C13A N3 Sr 150.9(7) . . ?
C9 C1 C2 121.0(3) . . ?
C9 C1 N1 121.4(3) . . ?
C2 C1 N1 117.4(3) . . ?
C1 C2 C6 118.2(3) . . ?
C1 C2 C3 121.1(3) . . ?
C6 C2 C3 120.7(3) . . ?
C5 C3 C4 112.7(8) . . ?
C5 C3 C2 111.2(5) . . ?
C4 C3 C2 114.5(4) . . ?
C5 C3 H3 105.9 . . ?
C4 C3 H3 105.9 . . ?
C2 C3 H3 105.9 . . ?
C3 C4 H4A 109.5 . . ?
C3 C4 H4B 109.5 . . ?
H4A C4 H4B 109.5 . . ?
C3 C4 H4C 109.5 . . ?
H4A C4 H4C 109.5 . . ?
H4B C4 H4C 109.5 . . ?
C3 C5 H5A 109.5 . . ?
C3 C5 H5B 109.5 . . ?
H5A C5 H5B 109.5 . . ?
C3 C5 H5C 109.5 . . ?
H5A C5 H5C 109.5 . . ?
H5B C5 H5C 109.5 . . ?
C7 C6 C2 121.6(4) . . ?
C7 C6 H6 119.2 . . ?
C2 C6 H6 119.2 . . ?
C6 C7 C8 119.5(4) . . ?
C6 C7 H7 120.2 . . ?
C8 C7 H7 120.2 . . ?
C7 C8 C9 121.7(4) . . ?
C7 C8 H8 119.2 . . ?
C9 C8 H8 119.2 . . ?
C8 C9 C1 118.0(4) . . ?
C8 C9 C10 120.1(4) . . ?
C1 C9 C10 121.9(4) . . ?
C11 C10 C12 106.5(5) . . ?
C11 C10 C9 111.5(4) . . ?
C12 C10 C9 114.3(5) . . ?
C11 C10 H10 108.1 . . ?
C12 C10 H10 108.1 . . ?
C9 C10 H10 108.1 . . ?
C10 C11 H11A 109.5 . . ?
C10 C11 H11B 109.5 . . ?
H11A C11 H11B 109.5 . . ?
C10 C11 H11C 109.5 . . ?
H11A C11 H11C 109.5 . . ?
H11B C11 H11C 109.5 . . ?
C10 C12 H12A 109.5 . . ?
C10 C12 H12B 109.5 . . ?
H12A C12 H12B 109.5 . . ?
C10 C12 H12C 109.5 . . ?
H12A C12 H12C 109.5 . . ?
H12B C12 H12C 109.5 . . ?
C21 C13 N3 117.3(12) . . ?
C21 C13 C14 120.3(13) . . ?
N3 C13 C14 122.4(11) . . ?
C18 C14 C13 116.3(11) . . ?
C18 C14 C15 124.9(11) . . ?
C13 C14 C15 118.7(10) . . ?
C14 C15 C16 111.1(11) . . ?
C14 C15 C17 109.8(9) . . ?
C16 C15 C17 109.4(10) . . ?
C14 C15 H15 108.8 . . ?
C16 C15 H15 108.8 . . ?
C17 C15 H15 108.8 . . ?
C15 C16 H16A 109.5 . . ?
C15 C16 H16B 109.5 . . ?
H16A C16 H16B 109.5 . . ?
C15 C16 H16C 109.5 . . ?
H16A C16 H16C 109.5 . . ?
H16B C16 H16C 109.5 . . ?
C15 C17 H17A 109.5 . . ?
C15 C17 H17B 109.5 . . ?
H17A C17 H17B 109.5 . . ?
C15 C17 H17C 109.5 . . ?
H17A C17 H17C 109.5 . . ?
H17B C17 H17C 109.5 . . ?
C14 C18 C19 122.8(13) . . ?
C14 C18 H18 118.6 . . ?
C19 C18 H18 118.6 . . ?
C20 C19 C18 119.8(15) . . ?
C20 C19 H19 120.1 . . ?
C18 C19 H19 120.1 . . ?
C19 C20 C21 121.2(12) . . ?
C19 C20 H20 119.4 . . ?
C21 C20 H20 119.4 . . ?
C13 C21 C20 119.3(13) . . ?
C13 C21 C22 120.4(13) . . ?
C20 C21 C22 120.2(14) . . ?
C24 C22 C23 107.9(18) . . ?
C24 C22 C21 110(2) . . ?
C23 C22 C21 115(2) . . ?
C24 C22 H22 107.7 . . ?
C23 C22 H22 107.7 . . ?
C21 C22 H22 107.7 . . ?
C22 C23 H23A 109.5 . . ?
C22 C23 H23B 109.5 . . ?
H23A C23 H23B 109.5 . . ?
C22 C23 H23C 109.5 . . ?
H23A C23 H23C 109.5 . . ?
H23B C23 H23C 109.5 . . ?
C22 C24 H24A 109.5 . . ?
C22 C24 H24B 109.5 . . ?
H24A C24 H24B 109.5 . . ?
C22 C24 H24C 109.5 . . ?
H24A C24 H24C 109.5 . . ?
H24B C24 H24C 109.5 . . ?
C14A C13A C21A 122.2(17) . . ?
C14A C13A N3 113.5(11) . . ?
C21A C13A N3 122.0(14) . . ?
C13A C14A C18A 120.5(17) . . ?
C13A C14A C15A 119.7(12) . . ?
C18A C14A C15A 119.8(16) . . ?
C16A C15A C14A 109.3(10) . . ?
C16A C15A C17A 109.9(11) . . ?
C14A C15A C17A 110.3(15) . . ?
C16A C15A H15A 109.1 . . ?
C14A C15A H15A 109.1 . . ?
C17A C15A H15A 109.1 . . ?
C15A C16A H16D 109.5 . . ?
C15A C16A H16E 109.5 . . ?
H16D C16A H16E 109.5 . . ?
C15A C16A H16F 109.5 . . ?
H16D C16A H16F 109.5 . . ?
H16E C16A H16F 109.5 . . ?
C15A C17A H17D 109.5 . . ?
C15A C17A H17E 109.5 . . ?
H17D C17A H17E 109.5 . . ?
C15A C17A H17F 109.5 . . ?
H17D C17A H17F 109.5 . . ?
H17E C17A H17F 109.5 . . ?
C19A C18A C14A 116.7(17) . . ?
C19A C18A H18A 121.7 . . ?
C14A C18A H18A 121.7 . . ?
C20A C19A C18A 122.5(14) . . ?
C20A C19A H19A 118.8 . . ?
C18A C19A H19A 118.8 . . ?
C19A C20A C21A 122(2) . . ?
C19A C20A H20A 119.0 . . ?
C21A C20A H20A 119.0 . . ?
C13A C21A C20A 116(2) . . ?
C13A C21A C22A 123.7(12) . . ?
C20A C21A C22A 120.1(18) . . ?
C21A C22A C23A 119.3(19) . . ?
C21A C22A C24A 110.0(12) . . ?
C23A C22A C24A 107.3(14) . . ?
C21A C22A H22A 106.5 . . ?
C23A C22A H22A 106.5 . . ?
C24A C22A H22A 106.5 . . ?
C22A C23A H23D 109.5 . . ?
C22A C23A H23E 109.5 . . ?
H23D C23A H23E 109.5 . . ?
C22A C23A H23F 109.5 . . ?
H23D C23A H23F 109.5 . . ?
H23E C23A H23F 109.5 . . ?
C22A C24A H24D 109.5 . . ?
C22A C24A H24E 109.5 . . ?
H24D C24A H24E 109.5 . . ?
C22A C24A H24F 109.5 . . ?
H24D C24A H24F 109.5 . . ?
H24E C24A H24F 109.5 . . ?
C25 O1 C28 111.3(13) . . ?
C25 O1 Sr 130.2(9) . . ?
C28 O1 Sr 110.6(11) . . ?
O1 C25 C26 106.3(11) . . ?
O1 C25 H25A 110.5 . . ?
C26 C25 H25A 110.5 . . ?
O1 C25 H25B 110.5 . . ?
C26 C25 H25B 110.5 . . ?
H25A C25 H25B 108.7 . . ?
C27 C26 C25 106.1(9) . . ?
C27 C26 H26A 110.5 . . ?
C25 C26 H26A 110.5 . . ?
C27 C26 H26B 110.5 . . ?
C25 C26 H26B 110.5 . . ?
H26A C26 H26B 108.7 . . ?
C26 C27 C28 108.8(10) . . ?
C26 C27 H27A 109.9 . . ?
C28 C27 H27A 109.9 . . ?
C26 C27 H27B 109.9 . . ?
C28 C27 H27B 109.9 . . ?
H27A C27 H27B 108.3 . . ?
O1 C28 C27 107.0(12) . . ?
O1 C28 Sr 45.3(9) . . ?
C27 C28 Sr 140.3(11) . . ?
O1 C28 H28A 110.3 . . ?
C27 C28 H28A 110.3 . . ?
Sr C28 H28A 106.9 . . ?
O1 C28 H28B 110.3 . . ?
C27 C28 H28B 110.3 . . ?
Sr C28 H28B 69.2 . . ?
H28A C28 H28B 108.6 . . ?
C28A O1A C25A 104.1(11) . . ?
C28A O1A Sr 135.9(9) . . ?
C25A O1A Sr 119.9(8) . . ?
C26A C25A O1A 106.0(12) . . ?
C26A C25A H25C 110.5 . . ?
O1A C25A H25C 110.5 . . ?
C26A C25A H25D 110.5 . . ?
O1A C25A H25D 110.5 . . ?
H25C C25A H25D 108.7 . . ?
C27A C26A C25A 108.1(13) . . ?
C27A C26A H26C 110.1 . . ?
C25A C26A H26C 110.1 . . ?
C27A C26A H26D 110.1 . . ?
C25A C26A H26D 110.1 . . ?
H26C C26A H26D 108.4 . . ?
C26A C27A C28A 110.7(14) . . ?
C26A C27A H27C 109.5 . . ?
C28A C27A H27C 109.5 . . ?
C26A C27A H27D 109.5 . . ?
C28A C27A H27D 109.5 . . ?
H27C C27A H27D 108.1 . . ?
C27A C28A O1A 105.3(15) . . ?
C27A C28A H28C 110.7 . . ?
O1A C28A H28C 110.7 . . ?
C27A C28A H28D 110.7 . . ?
O1A C28A H28D 110.7 . . ?
H28C C28A H28D 108.8 . . ?

loop_
_geom_bond_atom_site_label_1
_geom_bond_atom_site_label_2
_geom_bond_distance
_geom_bond_site_symmetry_2
_geom_bond_publ_flag
Sr O1 2.467(16) . ?
Sr O1 2.467(16) 7 ?
Sr N1 2.596(3) . ?
Sr N1 2.596(3) 7 ?
Sr N3 2.604(2) . ?
Sr N3 2.604(2) 7 ?
Sr O1A 2.618(14) . ?
Sr O1A 2.618(14) 7 ?
Sr N2 3.105(3) . ?
Sr N2 3.105(3) 7 ?
Sr C28 3.247(16) . ?
Sr C28 3.247(16) 7 ?
N1 N2 1.307(4) . ?
N1 C1 1.437(4) . ?
N2 N3 1.300(4) . ?
N3 C13 1.430(17) . ?
N3 C13A 1.498(18) . ?
C1 C9 1.398(6) . ?
C1 C2 1.399(4) . ?
C2 C6 1.406(5) . ?
C2 C3 1.508(5) . ?
C3 C5 1.470(8) . ?
C3 C4 1.478(8) . ?
C3 H3 1.0000 . ?
C4 H4A 0.9800 . ?
C4 H4B 0.9800 . ?
C4 H4C 0.9800 . ?
C5 H5A 0.9800 . ?
C5 H5B 0.9800 . ?
C5 H5C 0.9800 . ?
C6 C7 1.358(7) . ?
C6 H6 0.9500 . ?
C7 C8 1.380(7) . ?
C7 H7 0.9500 . ?
C8 C9 1.398(6) . ?
C8 H8 0.9500 . ?
C9 C10 1.530(6) . ?
C10 C11 1.471(8) . ?
C10 C12 1.515(7) . ?
C10 H10 1.0000 . ?
C11 H11A 0.9800 . ?
C11 H11B 0.9800 . ?
C11 H11C 0.9800 . ?
C12 H12A 0.9800 . ?
C12 H12B 0.9800 . ?
C12 H12C 0.9800 . ?
C13 C21 1.374(18) . ?
C13 C14 1.447(19) . ?
C14 C18 1.360(14) . ?
C14 C15 1.494(12) . ?
C15 C16 1.502(16) . ?
C15 C17 1.549(12) . ?
C15 H15 1.0000 . ?
C16 H16A 0.9800 . ?
C16 H16B 0.9800 . ?
C16 H16C 0.9800 . ?
C17 H17A 0.9800 . ?
C17 H17B 0.9800 . ?
C17 H17C 0.9800 . ?
C18 C19 1.393(16) . ?
C18 H18 0.9500 . ?
C19 C20 1.33(3) . ?
C19 H19 0.9500 . ?
C20 C21 1.40(2) . ?
C20 H20 0.9500 . ?
C21 C22 1.54(2) . ?
C22 C24 1.44(3) . ?
C22 C23 1.51(3) . ?
C22 H22 1.0000 . ?
C23 H23A 0.9800 . ?
C23 H23B 0.9800 . ?
C23 H23C 0.9800 . ?
C24 H24A 0.9800 . ?
C24 H24B 0.9800 . ?
C24 H24C 0.9800 . ?
C13A C14A 1.39(2) . ?
C13A C21A 1.41(2) . ?
C14A C18A 1.42(2) . ?
C14A C15A 1.532(16) . ?
C15A C16A 1.501(15) . ?
C15A C17A 1.548(13) . ?
C15A H15A 1.0000 . ?
C16A H16D 0.9800 . ?
C16A H16E 0.9800 . ?
C16A H16F 0.9800 . ?
C17A H17D 0.9800 . ?
C17A H17E 0.9800 . ?
C17A H17F 0.9800 . ?
C18A C19A 1.40(4) . ?
C18A H18A 0.9500 . ?
C19A C20A 1.36(4) . ?
C19A H19A 0.9500 . ?
C20A C21A 1.417(16) . ?
C20A H20A 0.9500 . ?
C21A C22A 1.44(3) . ?
C22A C23A 1.517(19) . ?
C22A C24A 1.59(2) . ?
C22A H22A 1.0000 . ?
C23A H23D 0.9800 . ?
C23A H23E 0.9800 . ?
C23A H23F 0.9800 . ?
C24A H24D 0.9800 . ?
C24A H24E 0.9800 . ?
C24A H24F 0.9800 . ?
O1 C25 1.38(2) . ?
O1 C28 1.415(17) . ?
C25 C26 1.555(15) . ?
C25 H25A 0.9900 . ?
C25 H25B 0.9900 . ?
C26 C27 1.393(15) . ?
C26 H26A 0.9900 . ?
C26 H26B 0.9900 . ?
C27 C28 1.484(16) . ?
C27 H27A 0.9900 . ?
C27 H27B 0.9900 . ?
C28 H28A 0.9900 . ?
C28 H28B 0.9900 . ?
O1A C28A 1.465(15) . ?
O1A C25A 1.49(2) . ?
C25A C26A 1.41(2) . ?
C25A H25C 0.9900 . ?
C25A H25D 0.9900 . ?
C26A C27A 1.39(2) . ?
C26A H26C 0.9900 . ?
C26A H26D 0.9900 . ?
C27A C28A 1.421(19) . ?
C27A H27C 0.9900 . ?
C27A H27D 0.9900 . ?
C28A H28C 0.9900 . ?
C28A H28D 0.9900 . ?
